data_2204324
loop_
_publ_author_name
'Chen, Li'
'Song, Hai-Bin'
'Wang, Qing-Min'
'Huang, Run-Qiu'
'Shang, Jian'
'Mao, Chun-Hui'

_publ_section_title
;
 1-(2,6-Difluorobenzoyl)-3-[4-(trifluoromethyl)phenyl]urea
;
_journal_issue 10
_journal_name_full 'Acta Crystallographica Section E'
_journal_page_first o1865
_journal_page_last o1867
_journal_paper_doi 10.1107/S1600536804023207
_journal_volume 60
_journal_year 2004
_chemical_formula_iupac 'C15 H9 F5 N2 O2'
_chemical_formula_moiety 'C15 H9 F5 N2 O2'
_chemical_formula_sum 'C15 H9 F5 N2 O2'
_chemical_formula_weight 344.24
_chemical_name_systematic
;
1-(2,6-Difluorobenzoyl)-3-(4-trifluoromethylphenyl)urea
;
_space_group_IT_number 2
_symmetry_cell_setting triclinic
_symmetry_space_group_name_Hall '-P 1'
_symmetry_space_group_name_H-M 'P -1'
_atom_sites_solution_hydrogens geom
_atom_sites_solution_primary direct
_atom_sites_solution_secondary difmap
_cell_angle_alpha 91.218(15)
_cell_angle_beta 101.586(15)
_cell_angle_gamma 108.010(14)
_cell_formula_units_Z 2
_cell_length_a 7.244(7)
_cell_length_b 8.014(8)
_cell_length_c 13.654(13)
_cell_measurement_reflns_used 871
_cell_measurement_temperature 293(2)
_cell_measurement_theta_max 24.59
_cell_measurement_theta_min 3.08
_cell_volume 735.5(12)
_computing_cell_refinement SMART
_computing_data_collection 'SMART (Bruker, 1998)'
_computing_data_reduction 'SAINT (Bruker, 1999)'
_computing_molecular_graphics 'SHELXTL (Bruker, 1999)'
_computing_publication_material SHELXTL
_computing_structure_refinement 'SHELXL97 (Sheldrick, 1997)'
_computing_structure_solution 'SHELXS97 (Sheldrick, 1997)'
_diffrn_ambient_temperature 293(2)
_diffrn_measured_fraction_theta_full 0.993
_diffrn_measured_fraction_theta_max 0.993
_diffrn_measurement_device_type 'Bruker SMART CCD area-detector'
_diffrn_measurement_method '\f and \w'
_diffrn_radiation_monochromator graphite
_diffrn_radiation_source 'fine-focus sealed tube'
_diffrn_radiation_type MoK\a
_diffrn_radiation_wavelength 0.71073
_diffrn_reflns_av_R_equivalents 0.0313
_diffrn_reflns_av_sigmaI/netI 0.0823
_diffrn_reflns_limit_h_max 8
_diffrn_reflns_limit_h_min -8
_diffrn_reflns_limit_k_max 9
_diffrn_reflns_limit_k_min -9
_diffrn_reflns_limit_l_max 16
_diffrn_reflns_limit_l_min -12
_diffrn_reflns_number 3714
_diffrn_reflns_theta_full 25.01
_diffrn_reflns_theta_max 25.01
_diffrn_reflns_theta_min 2.68
_diffrn_standards_decay_% 0
_diffrn_standards_interval_count 0
_diffrn_standards_interval_time 0
_diffrn_standards_number 0
_exptl_absorpt_coefficient_mu 0.147
_exptl_absorpt_correction_T_max 0.983
_exptl_absorpt_correction_T_min 0.936
_exptl_absorpt_correction_type multi-scan
_exptl_absorpt_process_details '(SADABS; Sheldrick, 1996)'
_exptl_crystal_colour colourless
_exptl_crystal_density_diffrn 1.554
_exptl_crystal_density_meas ?
_exptl_crystal_density_method 'not measured'
_exptl_crystal_description needle
_exptl_crystal_F_000 348
_exptl_crystal_size_max 0.38
_exptl_crystal_size_mid 0.26
_exptl_crystal_size_min 0.12
_refine_diff_density_max 0.182
_refine_diff_density_min -0.238
_refine_ls_extinction_method none
_refine_ls_goodness_of_fit_ref 1.020
_refine_ls_hydrogen_treatment constr
_refine_ls_matrix_type full
_refine_ls_number_parameters 245
_refine_ls_number_reflns 2578
_refine_ls_number_restraints 6
_refine_ls_restrained_S_all 1.029
_refine_ls_R_factor_all 0.1367
_refine_ls_R_factor_gt 0.0537
_refine_ls_shift/su_max 0.003
_refine_ls_shift/su_mean 0.000
_refine_ls_structure_factor_coef Fsqd
_refine_ls_weighting_details 'calc w = 1/[\s^2^(Fo^2^)+(0.0626P)^2^] where P = (Fo^2^+2Fc^2^)/3'
_refine_ls_weighting_scheme calc
_refine_ls_wR_factor_gt 0.1155
_refine_ls_wR_factor_ref 0.1437
_reflns_number_gt 1304
_reflns_number_total 2578
_reflns_threshold_expression I>2\s(I)
_cod_data_source_file cv6379.cif
_cod_data_source_block I
_cod_depositor_comments
;
The following automatic conversions were performed:

'_exptl_crystal_density_meas' value 'NONE' was changed to '?' - the
value is perceived as not measured.

Automatic conversion script
Id: cif_fix_values 3008 2015-01-20 13:52:24Z robertas 
;
_cod_database_code 2204324
_cod_database_fobs_code 2204324

loop_
_symmetry_equiv_pos_as_xyz
'x, y, z'
'-x, -y, -z'

loop_
_atom_site_label
_atom_site_fract_x
_atom_site_fract_y
_atom_site_fract_z
_atom_site_U_iso_or_equiv
_atom_site_adp_type
_atom_site_calc_flag
_atom_site_refinement_flags
_atom_site_occupancy
_atom_site_disorder_assembly
_atom_site_disorder_group
_atom_site_type_symbol
F1 0.8365(3) 0.1845(3) 1.31717(16) 0.0814(8) Uani d . 1 . . F
F2 0.2304(3) 0.1468(3) 1.09702(15) 0.0638(7) Uani d . 1 . . F
F3 1.3817(8) 0.390(3) 0.6363(5) 0.119(4) Uani d PD 0.68(2) A 1 F
F4 1.147(4) 0.1564(9) 0.5723(13) 0.155(7) Uani d PD 0.68(2) A 1 F
F5 1.133(2) 0.4078(19) 0.5405(7) 0.104(5) Uani d PD 0.68(2) A 1 F
F3' 1.332(4) 0.250(5) 0.6249(11) 0.100(9) Uani d PD 0.32(2) A 2 F
F4' 1.055(2) 0.210(4) 0.5351(13) 0.104(9) Uani d PD 0.32(2) A 2 F
F5' 1.234(7) 0.469(3) 0.571(3) 0.151(15) Uani d PD 0.32(2) A 2 F
O1 0.7504(4) 0.1019(3) 1.10576(18) 0.0705(9) Uani d . 1 . . O
O2 0.6294(3) 0.4691(3) 0.91549(17) 0.0532(7) Uani d . 1 . . O
N1 0.6129(4) 0.3144(3) 1.05317(19) 0.0423(7) Uani d . 1 . . N
H1 0.5380 0.3709 1.0689 0.051 Uiso calc R 1 . . H
N2 0.8163(4) 0.2845(3) 0.9451(2) 0.0464(8) Uani d . 1 . . N
H2A 0.8471 0.2137 0.9870 0.056 Uiso calc R 1 . . H
C1 0.6385(6) 0.1660(5) 1.2996(3) 0.0533(10) Uani d . 1 . . C
C2 0.5531(7) 0.1497(5) 1.3816(3) 0.0675(12) Uani d . 1 . . C
H2 0.6261 0.1476 1.4456 0.081 Uiso calc R 1 . . H
C3 0.3525(7) 0.1365(5) 1.3649(3) 0.0705(13) Uani d . 1 . . C
H3 0.2904 0.1260 1.4189 0.085 Uiso calc R 1 . . H
C4 0.2455(6) 0.1388(5) 1.2703(3) 0.0576(11) Uani d . 1 . . C
H4 0.1117 0.1294 1.2598 0.069 Uiso calc R 1 . . H
C5 0.3382(5) 0.1551(4) 1.1917(3) 0.0442(9) Uani d . 1 . . C
C6 0.5403(5) 0.1718(4) 1.2025(2) 0.0394(9) Uani d . 1 . . C
C7 0.6440(5) 0.1915(4) 1.1161(2) 0.0434(9) Uani d . 1 . . C
C8 0.6850(5) 0.3623(4) 0.9665(2) 0.0390(8) Uani d . 1 . . C
C9 0.9079(5) 0.3064(4) 0.8621(2) 0.0375(8) Uani d . 1 . . C
C10 0.8445(6) 0.3807(5) 0.7762(3) 0.0592(11) Uani d . 1 . . C
H10 0.7400 0.4263 0.7724 0.071 Uiso calc R 1 . . H
C11 0.9360(6) 0.3873(5) 0.6960(3) 0.0627(11) Uani d . 1 . . C
H11 0.8919 0.4367 0.6386 0.075 Uiso calc R 1 . . H
C12 1.0931(5) 0.3209(4) 0.7004(2) 0.0456(9) Uani d . 1 A . C
C13 1.1585(5) 0.2503(4) 0.7871(2) 0.0446(9) Uani d . 1 . . C
H13 1.2652 0.2076 0.7912 0.054 Uiso calc R 1 . . H
C14 1.0683(5) 0.2422(4) 0.8670(2) 0.0431(9) Uani d . 1 . . C
H14 1.1139 0.1938 0.9245 0.052 Uiso calc R 1 . . H
C15 1.1837(7) 0.3174(6) 0.6124(3) 0.0641(12) Uani d D 1 . . C

loop_
_atom_site_aniso_label
_atom_site_aniso_U_11
_atom_site_aniso_U_22
_atom_site_aniso_U_33
_atom_site_aniso_U_12
_atom_site_aniso_U_13
_atom_site_aniso_U_23
F1 0.0597(16) 0.134(2) 0.0707(16) 0.0553(15) 0.0185(12) 0.0252(14)
F2 0.0517(13) 0.0832(16) 0.0636(14) 0.0290(12) 0.0154(11) 0.0216(11)
F3 0.075(4) 0.216(12) 0.094(4) 0.060(5) 0.053(3) 0.046(6)
F4 0.28(2) 0.097(5) 0.136(10) 0.070(9) 0.147(11) 0.009(6)
F5 0.127(7) 0.173(14) 0.059(4) 0.093(7) 0.053(4) 0.061(7)
F3' 0.109(13) 0.18(2) 0.073(8) 0.113(16) 0.055(9) 0.041(12)
F4' 0.082(10) 0.15(2) 0.060(8) 0.001(10) 0.028(7) -0.048(11)
F5' 0.24(3) 0.087(10) 0.17(2) 0.037(17) 0.16(2) 0.031(14)
O1 0.102(2) 0.089(2) 0.0734(18) 0.0794(18) 0.0572(16) 0.0427(15)
O2 0.0675(17) 0.0659(18) 0.0565(15) 0.0511(15) 0.0324(13) 0.0274(13)
N1 0.0534(19) 0.0490(18) 0.0492(17) 0.0369(15) 0.0331(15) 0.0193(14)
N2 0.062(2) 0.0567(19) 0.0473(17) 0.0442(16) 0.0314(16) 0.0232(14)
C1 0.047(3) 0.069(3) 0.059(3) 0.033(2) 0.023(2) 0.014(2)
C2 0.076(3) 0.096(3) 0.043(2) 0.038(3) 0.023(2) 0.010(2)
C3 0.080(3) 0.088(3) 0.063(3) 0.034(3) 0.046(3) 0.013(2)
C4 0.050(3) 0.062(3) 0.075(3) 0.025(2) 0.034(2) 0.011(2)
C5 0.048(2) 0.047(2) 0.046(2) 0.0233(19) 0.018(2) 0.0106(17)
C6 0.049(2) 0.042(2) 0.043(2) 0.0274(18) 0.0233(19) 0.0136(16)
C7 0.045(2) 0.050(2) 0.048(2) 0.0277(19) 0.0198(18) 0.0120(17)
C8 0.040(2) 0.040(2) 0.046(2) 0.0201(17) 0.0188(18) 0.0077(16)
C9 0.045(2) 0.044(2) 0.0355(18) 0.0254(17) 0.0172(17) 0.0096(15)
C10 0.069(3) 0.087(3) 0.054(2) 0.059(2) 0.031(2) 0.027(2)
C11 0.084(3) 0.090(3) 0.046(2) 0.061(3) 0.029(2) 0.032(2)
C12 0.050(2) 0.055(2) 0.043(2) 0.0263(19) 0.0198(19) 0.0107(17)
C13 0.039(2) 0.060(2) 0.048(2) 0.0291(19) 0.0154(18) 0.0044(18)
C14 0.046(2) 0.059(2) 0.0382(19) 0.0344(19) 0.0128(18) 0.0108(16)
C15 0.076(4) 0.078(4) 0.055(3) 0.037(3) 0.032(3) 0.016(3)

loop_
_atom_type_symbol
_atom_type_description
_atom_type_scat_dispersion_real
_atom_type_scat_dispersion_imag
_atom_type_scat_source
C C 0.0033 0.0016 'International Tables Vol C Tables 4.2.6.8 and 6.1.1.4'
H H 0.0000 0.0000 'International Tables Vol C Tables 4.2.6.8 and 6.1.1.4'
N N 0.0061 0.0033 'International Tables Vol C Tables 4.2.6.8 and 6.1.1.4'
O O 0.0106 0.0060 'International Tables Vol C Tables 4.2.6.8 and 6.1.1.4'
F F 0.0171 0.0103 'International Tables Vol C Tables 4.2.6.8 and 6.1.1.4'

loop_
_geom_angle_atom_site_label_1
_geom_angle_atom_site_label_2
_geom_angle_atom_site_label_3
_geom_angle
_geom_angle_publ_flag
C7 N1 C8 129.5(3) yes
C7 N1 H1 115.3 ?
C8 N1 H1 115.3 ?
C8 N2 C9 127.6(3) yes
C8 N2 H2A 116.2 ?
C9 N2 H2A 116.2 ?
F1 C1 C2 116.9(4) ?
F1 C1 C6 118.4(3) ?
C2 C1 C6 124.7(4) ?
C1 C2 C3 117.3(4) ?
C1 C2 H2 121.3 ?
C3 C2 H2 121.3 ?
C4 C3 C2 121.1(4) ?
C4 C3 H3 119.5 ?
C2 C3 H3 119.5 ?
C5 C4 C3 119.0(4) ?
C5 C4 H4 120.5 ?
C3 C4 H4 120.5 ?
F2 C5 C4 119.3(3) ?
F2 C5 C6 117.2(3) ?
C4 C5 C6 123.4(4) ?
C1 C6 C5 114.5(3) ?
C1 C6 C7 121.8(3) ?
C5 C6 C7 123.6(3) yes
O1 C7 N1 123.6(3) yes
O1 C7 C6 120.8(3) yes
N1 C7 C6 115.6(3) yes
O2 C8 N2 124.2(3) yes
O2 C8 N1 119.9(3) yes
N2 C8 N1 116.0(3) yes
C10 C9 C14 118.9(3) ?
C10 C9 N2 124.2(3) yes
C14 C9 N2 116.8(3) yes
C11 C10 C9 120.2(3) ?
C11 C10 H10 119.9 ?
C9 C10 H10 119.9 ?
C10 C11 C12 120.7(3) ?
C10 C11 H11 119.6 ?
C12 C11 H11 119.6 ?
C13 C12 C11 118.8(3) ?
C13 C12 C15 120.2(3) ?
C11 C12 C15 121.0(3) ?
C14 C13 C12 121.1(3) ?
C14 C13 H13 119.5 ?
C12 C13 H13 119.5 ?
C13 C14 C9 120.2(3) ?
C13 C14 H14 119.9 ?
C9 C14 H14 119.9 ?
F5 C15 F4 107.0(8) ?
F5 C15 F5' 34.3(17) ?
F4 C15 F5' 128.9(13) ?
F5 C15 F3' 127.6(9) ?
F4 C15 F3' 61.6(9) ?
F5' C15 F3' 110.1(14) ?
F5 C15 F3 102.4(6) ?
F4 C15 F3 106.2(7) ?
F5' C15 F3 71.1(15) ?
F3' C15 F3 47.0(11) ?
F5 C15 F4' 69.7(12) ?
F4 C15 F4' 42.6(8) ?
F5' C15 F4' 101.5(13) ?
F3' C15 F4' 100.6(10) ?
F3 C15 F4' 134.0(8) ?
F5 C15 C12 115.4(6) ?
F4 C15 C12 112.7(5) ?
F5' C15 C12 115.1(13) ?
F3' C15 C12 115.8(6) ?
F3 C15 C12 112.1(5) ?
F4' C15 C12 111.9(8) ?

loop_
_geom_bond_atom_site_label_1
_geom_bond_atom_site_label_2
_geom_bond_distance
_geom_bond_publ_flag
F1 C1 1.366(4) ?
F2 C5 1.358(4) ?
F3 C15 1.338(7) ?
F4 C15 1.317(7) ?
F5 C15 1.294(7) ?
F3' C15 1.330(8) ?
F4' C15 1.340(9) ?
F5' C15 1.327(9) ?
O1 C7 1.229(4) yes
O2 C8 1.227(4) yes
N1 C7 1.362(4) yes
N1 C8 1.402(4) yes
N1 H1 0.8600 ?
N2 C8 1.360(4) yes
N2 C9 1.413(4) yes
N2 H2A 0.8600 ?
C1 C2 1.373(5) ?
C1 C6 1.382(5) ?
C2 C3 1.395(5) ?
C2 H2 0.9300 ?
C3 C4 1.370(5) ?
C3 H3 0.9300 ?
C4 C5 1.364(5) ?
C4 H4 0.9300 ?
C5 C6 1.405(5) ?
C6 C7 1.507(5) yes
C9 C10 1.387(4) ?
C9 C14 1.399(4) ?
C10 C11 1.383(5) ?
C10 H10 0.9300 ?
C11 C12 1.389(5) ?
C11 H11 0.9300 ?
C12 C13 1.384(4) ?
C12 C15 1.484(5) ?
C13 C14 1.373(4) ?
C13 H13 0.9300 ?
C14 H14 0.9300 ?

loop_
_geom_hbond_atom_site_label_D
_geom_hbond_atom_site_label_H
_geom_hbond_atom_site_label_A
_geom_hbond_site_symmetry_A
_geom_hbond_distance_DH
_geom_hbond_distance_HA
_geom_hbond_distance_DA
_geom_hbond_angle_DHA
N1 H1 O2 2_667 0.86 2.05 2.903(5) 170
N2 H2A O1 . 0.86 2.01 2.703(4) 137

loop_
_geom_torsion_atom_site_label_1
_geom_torsion_atom_site_label_2
_geom_torsion_atom_site_label_3
_geom_torsion_atom_site_label_4
_geom_torsion
_geom_torsion_publ_flag
F1 C1 C2 C3 178.0(3) ?
C6 C1 C2 C3 0.6(6) ?
C1 C2 C3 C4 0.3(6) ?
C2 C3 C4 C5 -0.3(6) ?
C3 C4 C5 F2 176.1(3) ?
C3 C4 C5 C6 -0.7(5) ?
F1 C1 C6 C5 -178.8(3) ?
C2 C1 C6 C5 -1.5(5) ?
F1 C1 C6 C7 2.1(5) ?
C2 C1 C6 C7 179.4(3) ?
F2 C5 C6 C1 -175.3(3) ?
C4 C5 C6 C1 1.6(5) ?
F2 C5 C6 C7 3.7(5) ?
C4 C5 C6 C7 -179.4(3) ?
C8 N1 C7 O1 1.6(6) yes
C8 N1 C7 C6 -179.2(3) yes
C1 C6 C7 O1 46.4(5) yes
C5 C6 C7 O1 -132.6(4) yes
C1 C6 C7 N1 -132.9(3) yes
C5 C6 C7 N1 48.1(5) yes
C9 N2 C8 O2 -1.6(6) yes
C9 N2 C8 N1 178.7(3) yes
C7 N1 C8 O2 175.2(3) yes
C7 N1 C8 N2 -5.1(5) yes
C8 N2 C9 C10 -15.5(5) yes
C8 N2 C9 C14 166.9(3) yes
C14 C9 C10 C11 1.4(5) ?
N2 C9 C10 C11 -176.1(4) ?
C9 C10 C11 C12 -0.4(6) ?
C10 C11 C12 C13 -0.9(6) ?
C10 C11 C12 C15 176.1(4) ?
C11 C12 C13 C14 1.3(5) ?
C15 C12 C13 C14 -175.9(3) ?
C12 C13 C14 C9 -0.2(5) ?
C10 C9 C14 C13 -1.1(5) ?
N2 C9 C14 C13 176.6(3) ?
C13 C12 C15 F5 -170.8(9) ?
C11 C12 C15 F5 12.2(10) ?
C13 C12 C15 F4 65.8(15) ?
C11 C12 C15 F4 -111.2(14) ?
C13 C12 C15 F5' -133(3) ?
C11 C12 C15 F5' 50(3) ?
C13 C12 C15 F3' -2(2) ?
C11 C12 C15 F3' -179(2) ?
C13 C12 C15 F3 -54.0(12) ?
C11 C12 C15 F3 129.0(12) ?
C13 C12 C15 F4' 112.1(19) ?
C11 C12 C15 F4' -64.9(19) ?
